data_4323320
loop_
_publ_author_name
'F. Albert Cotton'
'Evgeny V. Dikarev'
'N. Nawar'
'Wai-Yeung Wong'

_publ_section_title
;
 W2Cl4(NR2)2(PR'3)2 Molecules. 4. A New Synthetic Route to Products with a
 Staggered Conformation. Preparations and Characterizations of
 W2Cl4(NR2)2(PR'3)2 (R = Et, Bu, Hex; R'3= Me3, Et2H) and an Intermediate
 Complex W2Cl4(NEt2)2(NHEt2)2
;
_journal_name_full 'Inorganic Chemistry'
_journal_page_first 559
_journal_page_last 566
_journal_paper_doi 10.1021/ic9610694
_journal_volume 36
_journal_year 1997
_chemical_compound_source synthesized
_chemical_formula_analytical 'not measured'
_chemical_formula_moiety 'C24 H58 Cl4 N2 P2 W2'
_chemical_formula_structural W2Cl4(NBu2)2(PEt2H)2
_chemical_formula_sum 'C24 H58 Cl4 N2 P2 W2'
_chemical_formula_weight 946.16
_chemical_melting_point ?
_chemical_name_common
;
 cis,cis-Tetrachloro-bis(dibutylamido)-bis(diethyl-
 phosphine) ditungsten(III)
;
_chemical_name_systematic
; 
 1,1,2,2-Tetrachloro-1,2-bis(dibutylamido)-(cis,cis)-
 1,2-bis(diethylphosphine) ditungsten(III) 
;
_space_group_IT_number 14
_symmetry_cell_setting monoclinic
_symmetry_space_group_name_Hall '-P 2yn'
_symmetry_space_group_name_H-M 'P 1 21/n 1'
_atom_sites_solution_hydrogens geom
_atom_sites_solution_primary direct
_atom_sites_solution_secondary difmap
_audit_creation_method SHELXL
_cell_angle_alpha 90.00
_cell_angle_beta 115.43(1)
_cell_angle_gamma 90.00
_cell_formula_units_Z 4
_cell_length_a 17.970(3)
_cell_length_b 10.993(2)
_cell_length_c 20.689(4)
_cell_measurement_reflns_used 25
_cell_measurement_temperature 293(2)
_cell_measurement_theta_max 18.59
_cell_measurement_theta_min 9.13
_cell_volume 3691.0(12)
_computing_cell_refinement 'TEXSAN-TEXRAY (1985)'
_computing_data_collection 'TEXSAN-TEXRAY (1985)'
_computing_data_reduction 'TEXSAN-TEXRAY (1985)'
_computing_molecular_graphics 'SHELXTL V.5 (Siemens, 1994)'
_computing_publication_material CIFTAB
_computing_structure_refinement 'SHELXL-93 (Sheldrick, 1993)'
_computing_structure_solution 'SHELXTL V.5 (Siemens, 1994)'
_diffrn_ambient_temperature 293(2)
_diffrn_measurement_device 'Rigaku AFC5R'
_diffrn_measurement_method \w-2\q
_diffrn_radiation_monochromator graphite
_diffrn_radiation_source 'fine-focus sealed tube'
_diffrn_radiation_type 'Cu K\a'
_diffrn_radiation_wavelength 1.54060
_diffrn_reflns_av_R_equivalents 0.0313
_diffrn_reflns_av_sigmaI/netI 0.0552
_diffrn_reflns_limit_h_max 20
_diffrn_reflns_limit_h_min 0
_diffrn_reflns_limit_k_max 12
_diffrn_reflns_limit_k_min 0
_diffrn_reflns_limit_l_max 21
_diffrn_reflns_limit_l_min -23
_diffrn_reflns_number 5695
_diffrn_reflns_theta_max 60.01
_diffrn_reflns_theta_min 2.73
_diffrn_standards_decay_% 9.5
_diffrn_standards_interval_count 250
_diffrn_standards_number 3
_exptl_absorpt_coefficient_mu 14.940
_exptl_absorpt_correction_T_max 1.0000
_exptl_absorpt_correction_T_min 0.7365
_exptl_absorpt_correction_type 'empirical via \y scans'
_exptl_crystal_colour red
_exptl_crystal_density_diffrn 1.703
_exptl_crystal_density_meas ?
_exptl_crystal_density_method none
_exptl_crystal_description block-shaped
_exptl_crystal_F_000 1848
_exptl_crystal_size_max 0.25
_exptl_crystal_size_mid 0.18
_exptl_crystal_size_min 0.15
_refine_diff_density_max 0.741
_refine_diff_density_min -1.389
_refine_diff_density_rms 0.119
_refine_ls_extinction_coef 0.00040(2)
_refine_ls_extinction_expression Fc^*^=kFc[1+0.001xFc^2^\l^3^/sin(2\q)]^-1/4^
_refine_ls_extinction_method SHELXL
_refine_ls_goodness_of_fit_all 1.067
_refine_ls_goodness_of_fit_obs 1.075
_refine_ls_hydrogen_treatment noref
_refine_ls_matrix_type full
_refine_ls_number_parameters 301
_refine_ls_number_reflns 5491
_refine_ls_number_restraints 22
_refine_ls_restrained_S_all 1.078
_refine_ls_restrained_S_obs 1.073
_refine_ls_R_factor_all 0.0738
_refine_ls_R_factor_obs 0.0410
_refine_ls_shift/esd_max 0.000
_refine_ls_shift/esd_mean 0.000
_refine_ls_structure_factor_coef Fsqd
_refine_ls_weighting_details 'w=1/[\s^2^(Fo^2^)+(0.0252P)^2^+20.5509P] where P=(Fo^2^+2Fc^2^)/3'
_refine_ls_weighting_scheme calc
_refine_ls_wR_factor_all 0.1127
_refine_ls_wR_factor_obs 0.0949
_reflns_number_observed 4002
_reflns_number_total 5496
_reflns_observed_criterion I>2\s(I)
_cod_data_source_file ic9610694_5.cif
_cod_data_source_block W2Cl4(NBu2)2(PEt2H)2
_cod_depositor_comments
;
The following automatic conversions were performed:

'_chemical_melting_point' value 'not measured' was changed to '?' -
the value is undefined or not given.

Automatic conversion script
Id: cif_fix_values 1715 2011-07-08 13:25:40Z adriana 

The following automatic conversions were performed:

'_exptl_crystal_density_meas' value 'not measured' was changed to '?'
- the value is perceived as not measured.

Automatic conversion script
Id: cif_fix_values 3008 2015-01-20 13:52:24Z robertas 

The following automatic conversions were performed:

'_refine_ls_weighting_scheme' value 'calc
w=1/[\s^2^(Fo^2^)+(0.0252P)^2^+20.5509P] where P=(Fo^2^+2Fc^2^)/3'
was changed to 'calc'. New tag '_refine_ls_weighting_details' was
created. The value of the new tag was set to
'w=1/[\s^2^(Fo^2^)+(0.0252P)^2^+20.5509P] where P=(Fo^2^+2Fc^2^)/3'.

Automatic conversion script
Id: cif_fix_values 3143 2015-03-26 13:38:13Z robertas 
;
_cod_original_cell_volume 3691(1)
_cod_database_code 4323320

loop_
_symmetry_equiv_pos_as_xyz
'x, y, z'
'-x+1/2, y+1/2, -z+1/2'
'-x, -y, -z'
'x-1/2, -y-1/2, z-1/2'

loop_
_atom_site_aniso_label
_atom_site_aniso_U_11
_atom_site_aniso_U_22
_atom_site_aniso_U_33
_atom_site_aniso_U_23
_atom_site_aniso_U_13
_atom_site_aniso_U_12
W1 0.0647(3) 0.0518(3) 0.0545(3) -0.0039(2) 0.0393(2) -0.0034(2)
W2 0.0694(3) 0.0520(3) 0.0516(3) -0.0002(2) 0.0407(2) -0.0001(2)
Cl1 0.091(2) 0.063(2) 0.079(2) 0.0132(13) 0.056(2) 0.0026(14)
Cl2 0.090(2) 0.072(2) 0.093(2) -0.018(2) 0.041(2) -0.021(2)
Cl3 0.103(2) 0.082(2) 0.0521(14) -0.0054(13) 0.0438(15) 0.000(2)
Cl4 0.103(2) 0.0537(14) 0.079(2) 0.0070(13) 0.055(2) 0.0000(14)
N1 0.057(5) 0.064(5) 0.054(5) 0.000(4) 0.038(4) -0.004(4)
N2 0.057(5) 0.075(5) 0.060(5) 0.005(4) 0.038(4) 0.004(4)
P1 0.073(2) 0.072(2) 0.061(2) -0.0056(14) 0.031(2) 0.009(2)
C1 0.092(10) 0.127(12) 0.070(8) -0.007(8) 0.028(7) 0.027(9)
P2 0.095(2) 0.057(2) 0.075(2) 0.0002(14) 0.060(2) 0.0071(15)
C5 0.111(11) 0.080(9) 0.112(11) -0.024(8) 0.059(9) -0.009(8)
C6 0.216(21) 0.075(10) 0.193(19) -0.039(11) 0.112(17) -0.017(12)
C9 0.057(6) 0.064(6) 0.065(7) -0.004(5) 0.036(5) -0.003(5)
C10 0.081(8) 0.058(7) 0.108(10) -0.012(6) 0.047(7) -0.004(6)
C13 0.078(7) 0.076(7) 0.067(7) -0.004(6) 0.053(6) -0.004(6)
C14 0.087(8) 0.085(8) 0.060(7) 0.002(6) 0.044(6) 0.006(7)
C15 0.115(10) 0.079(8) 0.071(7) -0.003(6) 0.062(7) 0.001(7)
C16 0.158(14) 0.111(10) 0.069(8) 0.005(8) 0.069(9) -0.001(10)
C17 0.084(8) 0.087(8) 0.065(7) 0.002(6) 0.048(6) 0.009(6)
C18 0.124(12) 0.116(11) 0.070(8) 0.009(8) 0.043(8) 0.032(9)
C19 0.150(15) 0.172(17) 0.059(8) 0.036(10) 0.037(9) 0.062(13)
C20 0.175(19) 0.170(19) 0.103(13) 0.037(13) 0.013(13) 0.012(15)
C21 0.067(7) 0.108(9) 0.078(8) 0.009(7) 0.043(6) -0.009(7)

loop_
_atom_site_label
_atom_site_type_symbol
_atom_site_fract_x
_atom_site_fract_y
_atom_site_fract_z
_atom_site_U_iso_or_equiv
_atom_site_thermal_displace_type
_atom_site_occupancy
_atom_site_calc_flag
_atom_site_refinement_flags
_atom_site_disorder_group
W1 W 0.31781(3) 0.48483(4) 0.15218(2) 0.0522(2) Uani 1 d . .
W2 W 0.40916(3) 0.52050(4) 0.10203(2) 0.0525(2) Uani 1 d . .
Cl1 Cl 0.3627(2) 0.3079(2) 0.22644(15) 0.0710(7) Uani 1 d . .
Cl2 Cl 0.2041(2) 0.3585(3) 0.0743(2) 0.0849(9) Uani 1 d . .
Cl3 Cl 0.3466(2) 0.4849(3) -0.02635(13) 0.0753(8) Uani 1 d . .
Cl4 Cl 0.3983(2) 0.7309(2) 0.0709(2) 0.0731(7) Uani 1 d . .
N1 N 0.3499(5) 0.6042(7) 0.2260(4) 0.053(2) Uani 1 d . .
N2 N 0.5124(5) 0.5272(7) 0.1845(4) 0.059(2) Uani 1 d . .
P1 P 0.2149(2) 0.6349(3) 0.0723(2) 0.0680(8) Uani 1 d D 1
H1 H 0.2392(59) 0.7442(94) 0.0850(52) 0.087(33) Uiso 1 d . 1
C1 C 0.1695(8) 0.6142(13) -0.0248(6) 0.099(4) Uani 1 d D 1
H1A H 0.1971(8) 0.5470(13) -0.0358(6) 0.118 Uiso 1 calc R 1
H1B H 0.1120(8) 0.5920(13) -0.0411(6) 0.118 Uiso 1 calc R 1
C2 C 0.1746(40) 0.7261(28) -0.0664(13) 0.109(7) Uiso 0.52(8) d PD 1
H2A H 0.1496(40) 0.7083(28) -0.1167(13) 0.163 Uiso 0.52(8) calc PR 1
H2B H 0.2314(40) 0.7476(28) -0.0516(13) 0.163 Uiso 0.52(8) calc PR 1
H2C H 0.1462(40) 0.7927(28) -0.0570(13) 0.163 Uiso 0.52(8) calc PR 1
C3 C 0.1283(10) 0.6316(18) 0.0989(9) 0.084(5) Uiso 0.72(2) d PD 1
H3A H 0.1090(10) 0.5484(18) 0.0955(9) 0.101 Uiso 0.72(2) calc PR 1
H3B H 0.1492(10) 0.6561(18) 0.1486(9) 0.101 Uiso 0.72(2) calc PR 1
C4 C 0.0546(12) 0.7129(22) 0.0543(11) 0.117(7) Uiso 0.72(2) d PD 1
H4A H 0.0131(12) 0.7054(22) 0.0718(11) 0.176 Uiso 0.72(2) calc PR 1
H4B H 0.0321(12) 0.6881(22) 0.0051(11) 0.176 Uiso 0.72(2) calc PR 1
H4C H 0.0724(12) 0.7960(22) 0.0583(11) 0.176 Uiso 0.72(2) calc PR 1
P1X P 0.2149(2) 0.6349(3) 0.0723(2) 0.990 Uiso 0.00 d PD 2
C1X C 0.1695(8) 0.6142(13) -0.0248(6) 0.990(2) Uiso 0.000(2) d PD 2
C2X C 0.1389(41) 0.7342(24) -0.0670(13) 0.109(7) Uiso 0.48(8) d PD 2
H2X1 H 0.1158(41) 0.7174(24) -0.1174(13) 0.163 Uiso 0.48(8) calc PR 2
H2X2 H 0.1844(41) 0.7894(24) -0.0546(13) 0.163 Uiso 0.48(8) calc PR 2
H2X3 H 0.0976(41) 0.7702(24) -0.0553(13) 0.163 Uiso 0.48(8) calc PR 2
C3X C 0.1333(19) 0.6873(44) 0.0967(19) 0.084(5) Uiso 0.28(2) d PD 2
H3X1 H 0.1515(19) 0.6761(44) 0.1477(19) 0.101 Uiso 0.28(2) calc PR 2
H3X2 H 0.1247(19) 0.7737(44) 0.0867(19) 0.101 Uiso 0.28(2) calc PR 2
C4X C 0.0500(20) 0.6201(54) 0.0562(29) 0.117(7) Uiso 0.28(2) d PD 2
H4X1 H 0.0102(20) 0.6516(54) 0.0713(29) 0.176 Uiso 0.28(2) calc PR 2
H4X2 H 0.0576(20) 0.5347(54) 0.0667(29) 0.176 Uiso 0.28(2) calc PR 2
H4X3 H 0.0308(20) 0.6323(54) 0.0056(29) 0.176 Uiso 0.28(2) calc PR 2
P2 P 0.4344(2) 0.2985(2) 0.0920(2) 0.0676(8) Uani 1 d D 3
H2 H 0.4622(52) 0.2334(80) 0.1592(46) 0.067(27) Uiso 1 d . 3
C5 C 0.3512(8) 0.2015(11) 0.0359(7) 0.097(4) Uani 1 d D 3
H5A H 0.3098(8) 0.2031(11) 0.0543(7) 0.116 Uiso 1 calc R 3
H5B H 0.3265(8) 0.2375(11) -0.0114(7) 0.116 Uiso 1 calc R 3
C6 C 0.3695(12) 0.0687(13) 0.0275(10) 0.153(7) Uani 1 d D 3
H6A H 0.3195(12) 0.0284(13) -0.0037(10) 0.229 Uiso 1 calc R 3
H6B H 0.3918(12) 0.0297(13) 0.0735(10) 0.229 Uiso 1 calc R 3
H6C H 0.4087(12) 0.0642(13) 0.0074(10) 0.229 Uiso 1 calc R 3
C7 C 0.5184(13) 0.2790(25) 0.0668(17) 0.083(4) Uiso 0.55(5) d PD 3
H7A H 0.4961(13) 0.2816(25) 0.0150(17) 0.100 Uiso 0.55(5) calc PR 3
H7B H 0.5556(13) 0.3476(25) 0.0852(17) 0.100 Uiso 0.55(5) calc PR 3
C8 C 0.5687(21) 0.1617(37) 0.0928(17) 0.102(7) Uiso 0.55(5) d PD 3
H8A H 0.6115(21) 0.1602(37) 0.0767(17) 0.153 Uiso 0.55(5) calc PR 3
H8B H 0.5333(21) 0.0927(37) 0.0737(17) 0.153 Uiso 0.55(5) calc PR 3
H8C H 0.5929(21) 0.1589(37) 0.1441(17) 0.153 Uiso 0.55(5) calc PR 3
P2X P 0.4344(2) 0.2985(2) 0.0920(2) 0.990 Uiso 0.00 d PD 4
C5X C 0.3512(8) 0.2015(11) 0.0359(7) 0.9900(15) Uiso 0.000(2) d PD 4
C6X C 0.3695(12) 0.0687(13) 0.0275(10) 0.990(8) Uiso 0.000(9) d PD 4
C7X C 0.5111(13) 0.2824(31) 0.0559(18) 0.083(4) Uiso 0.45(5) d PD 4
H7X1 H 0.4862(13) 0.2381(31) 0.0111(18) 0.100 Uiso 0.45(5) calc PR 4
H7X2 H 0.5255(13) 0.3627(31) 0.0455(18) 0.100 Uiso 0.45(5) calc PR 4
C8X C 0.5912(19) 0.2158(51) 0.1064(20) 0.102(7) Uiso 0.45(5) d PD 4
H8X1 H 0.6281(19) 0.2110(51) 0.0839(20) 0.153 Uiso 0.45(5) calc PR 4
H8X2 H 0.5780(19) 0.1353(51) 0.1160(20) 0.153 Uiso 0.45(5) calc PR 4
H8X3 H 0.6173(19) 0.2601(51) 0.1505(20) 0.153 Uiso 0.45(5) calc PR 4
C9 C 0.4032(6) 0.7129(9) 0.2460(5) 0.059(3) Uani 1 d . .
H9A H 0.4281(6) 0.7209(9) 0.2129(5) 0.070 Uiso 1 calc R 5
H9B H 0.4474(6) 0.7000(9) 0.2933(5) 0.070 Uiso 1 calc R 5
C10 C 0.3605(7) 0.8315(9) 0.2465(7) 0.080(3) Uani 1 d D 5
H10A H 0.3306(7) 0.8226(9) 0.2757(7) 0.096 Uiso 1 calc R 5
H10B H 0.3212(7) 0.8516(9) 0.1982(7) 0.096 Uiso 1 calc R 5
C11 C 0.4240(15) 0.9343(21) 0.2767(13) 0.086(5) Uiso 0.54(2) d PD 5
H11A H 0.3977(15) 1.0043(21) 0.2865(13) 0.103 Uiso 0.54(2) calc PR 5
H11B H 0.4679(15) 0.9079(21) 0.3216(13) 0.103 Uiso 0.54(2) calc PR 5
C12 C 0.4600(20) 0.9710(27) 0.2274(18) 0.141(9) Uiso 0.54(2) d PD 5
H12A H 0.4991(20) 1.0353(27) 0.2488(18) 0.212 Uiso 0.54(2) calc PR 5
H12B H 0.4171(20) 0.9991(27) 0.1832(18) 0.212 Uiso 0.54(2) calc PR 5
H12C H 0.4873(20) 0.9026(27) 0.2183(18) 0.212 Uiso 0.54(2) calc PR 5
C10X C 0.3605(7) 0.8315(9) 0.2465(7) 0.990 Uiso 0.00 d PD 6
C11X C 0.3998(15) 0.9493(22) 0.2386(16) 0.086(5) Uiso 0.46(2) d PD 6
H11C H 0.3985(15) 0.9529(22) 0.1913(16) 0.103 Uiso 0.46(2) calc PR 6
H11D H 0.3684(15) 1.0177(22) 0.2434(16) 0.103 Uiso 0.46(2) calc PR 6
C12X C 0.4872(18) 0.9584(32) 0.2942(20) 0.141(9) Uiso 0.46(2) d PD 6
H12D H 0.5107(18) 1.0335(32) 0.2881(20) 0.212 Uiso 0.46(2) calc PR 6
H12E H 0.5184(18) 0.8914(32) 0.2889(20) 0.212 Uiso 0.46(2) calc PR 6
H12F H 0.4883(18) 0.9562(32) 0.3410(20) 0.212 Uiso 0.46(2) calc PR 6
C13 C 0.3064(6) 0.5858(10) 0.2724(5) 0.066(3) Uani 1 d . .
H13A H 0.2713(6) 0.5147(10) 0.2560(5) 0.079 Uiso 1 calc R .
H13B H 0.2715(6) 0.6556(10) 0.2678(5) 0.079 Uiso 1 calc R .
C14 C 0.3663(7) 0.5689(11) 0.3515(5) 0.073(3) Uani 1 d . .
H14A H 0.4058(7) 0.5058(11) 0.3557(5) 0.088 Uiso 1 calc R .
H14B H 0.3963(7) 0.6439(11) 0.3699(5) 0.088 Uiso 1 calc R .
C15 C 0.3198(8) 0.5339(11) 0.3954(6) 0.080(3) Uani 1 d . .
H15A H 0.2734(8) 0.5885(11) 0.3836(6) 0.096 Uiso 1 calc R .
H15B H 0.2982(8) 0.4521(11) 0.3825(6) 0.096 Uiso 1 calc R .
C16 C 0.3725(9) 0.5389(13) 0.4742(6) 0.106(5) Uani 1 d . .
H16A H 0.3404(9) 0.5162(13) 0.4993(6) 0.158 Uiso 1 calc R .
H16B H 0.3931(9) 0.6201(13) 0.4876(6) 0.158 Uiso 1 calc R .
H16C H 0.4180(9) 0.4837(13) 0.4864(6) 0.158 Uiso 1 calc R .
C17 C 0.5414(7) 0.4893(10) 0.2599(6) 0.073(3) Uani 1 d . .
H17A H 0.4938(7) 0.4778(10) 0.2698(6) 0.087 Uiso 1 calc R .
H17B H 0.5740(7) 0.5547(10) 0.2904(6) 0.087 Uiso 1 calc R .
C18 C 0.5921(9) 0.3747(13) 0.2800(6) 0.103(4) Uani 1 d . .
H18A H 0.5622(9) 0.3116(13) 0.2460(6) 0.123 Uiso 1 calc R .
H18B H 0.6430(9) 0.3894(13) 0.2756(6) 0.123 Uiso 1 calc R .
C19 C 0.6130(10) 0.3288(17) 0.3542(7) 0.130(6) Uani 1 d . .
H19A H 0.6521(10) 0.3847(17) 0.3881(7) 0.156 Uiso 1 calc R .
H19B H 0.5633(10) 0.3310(17) 0.3617(7) 0.156 Uiso 1 calc R .
C20 C 0.6467(11) 0.2087(18) 0.3701(8) 0.166(8) Uani 1 d . .
H20A H 0.6578(11) 0.1883(18) 0.4186(8) 0.249 Uiso 1 calc R .
H20B H 0.6970(11) 0.2055(18) 0.3645(8) 0.249 Uiso 1 calc R .
H20C H 0.6080(11) 0.1516(18) 0.3380(8) 0.249 Uiso 1 calc R .
C21 C 0.5802(7) 0.5712(12) 0.1671(6) 0.080(3) Uani 1 d D 7
H21A H 0.5611(7) 0.5766(12) 0.1156(6) 0.096 Uiso 1 calc R 7
H21B H 0.6264(7) 0.5152(12) 0.1858(6) 0.096 Uiso 1 calc R 7
C22 C 0.6076(12) 0.7012(17) 0.2025(12) 0.102(6) Uiso 0.73(2) d PD 7
H22A H 0.5590(12) 0.7515(17) 0.1901(12) 0.122 Uiso 0.73(2) calc PR 7
H22B H 0.6339(12) 0.6923(17) 0.2541(12) 0.122 Uiso 0.73(2) calc PR 7
C23 C 0.6647(16) 0.7631(24) 0.1796(14) 0.160(10) Uiso 0.73(2) d PD 7
H23A H 0.6400(16) 0.7711(24) 0.1279(14) 0.191 Uiso 0.73(2) calc PR 7
H23B H 0.7152(16) 0.7166(24) 0.1942(14) 0.191 Uiso 0.73(2) calc PR 7
C24 C 0.6833(17) 0.8883(23) 0.2144(16) 0.164(11) Uiso 0.73(2) d PD 7
H24A H 0.7206(17) 0.9306(23) 0.2002(16) 0.246 Uiso 0.73(2) calc PR 7
H24B H 0.7080(17) 0.8795(23) 0.2655(16) 0.246 Uiso 0.73(2) calc PR 7
H24C H 0.6330(17) 0.9338(23) 0.1994(16) 0.246 Uiso 0.73(2) calc PR 7
C21X C 0.5802(7) 0.5712(12) 0.1671(6) 0.990 Uiso 0.00 d PD 8
C22X C 0.6500(24) 0.6569(30) 0.2178(25) 0.102(6) Uiso 0.27(2) d PD 8
H22C H 0.6688(24) 0.6295(30) 0.2669(25) 0.122 Uiso 0.27(2) calc PR 8
H22D H 0.6963(24) 0.6537(30) 0.2055(25) 0.122 Uiso 0.27(2) calc PR 8
C23X C 0.6197(31) 0.7848(36) 0.2116(40) 0.160(10) Uiso 0.27(2) d PD 8
H23C H 0.5753(31) 0.7907(36) 0.2262(40) 0.191 Uiso 0.27(2) calc PR 8
H23D H 0.6001(31) 0.8137(36) 0.1627(40) 0.191 Uiso 0.27(2) calc PR 8
C24X C 0.6952(39) 0.8585(46) 0.2622(39) 0.164(11) Uiso 0.27(2) d PD 8
H24D H 0.6803(39) 0.9426(46) 0.2610(39) 0.246 Uiso 0.27(2) calc PR 8
H24E H 0.7386(39) 0.8508(46) 0.2471(39) 0.246 Uiso 0.27(2) calc PR 8
H24F H 0.7139(39) 0.8280(46) 0.3101(39) 0.246 Uiso 0.27(2) calc PR 8

loop_
_atom_type_symbol
_atom_type_description
_atom_type_scat_dispersion_real
_atom_type_scat_dispersion_imag
_atom_type_scat_source
C C 0.0181 0.0091 'International Tables Vol C Tables 4.2.6.8 and 6.1.1.4'
H H 0.0000 0.0000 'International Tables Vol C Tables 4.2.6.8 and 6.1.1.4'
N N 0.0311 0.0180 'International Tables Vol C Tables 4.2.6.8 and 6.1.1.4'
P P 0.2955 0.4335 'International Tables Vol C Tables 4.2.6.8 and 6.1.1.4'
Cl Cl 0.3639 0.7018 'International Tables Vol C Tables 4.2.6.8 and 6.1.1.4'
W W -5.4734 5.5774 'International Tables Vol C Tables 4.2.6.8 and 6.1.1.4'

loop_
_geom_angle_atom_site_label_1
_geom_angle_atom_site_label_2
_geom_angle_atom_site_label_3
_geom_angle
_geom_angle_site_symmetry_1
_geom_angle_site_symmetry_3
_geom_angle_publ_flag
N1 W1 W2 102.3(2) . . y
N1 W1 Cl1 98.2(2) . . y
W2 W1 Cl1 108.44(7) . . y
N1 W1 Cl2 143.7(2) . . y
W2 W1 Cl2 110.85(8) . . y
Cl1 W1 Cl2 85.21(11) . . y
N1 W1 P1X 87.6(2) . . y
W2 W1 P1X 93.29(7) . . y
Cl1 W1 P1X 155.55(10) . . y
Cl2 W1 P1X 76.44(11) . . y
N1 W1 P1 87.6(2) . . y
W2 W1 P1 93.29(7) . . y
Cl1 W1 P1 155.55(10) . . y
Cl2 W1 P1 76.44(11) . . y
N2 W2 W1 102.1(2) . . y
N2 W2 Cl4 98.0(3) . . y
W1 W2 Cl4 107.03(7) . . y
N2 W2 Cl3 143.1(2) . . y
W1 W2 Cl3 112.15(7) . . y
Cl4 W2 Cl3 85.15(10) . . y
N2 W2 P2X 88.3(3) . . y
W1 W2 P2X 93.47(6) . . y
Cl4 W2 P2X 156.61(9) . . y
Cl3 W2 P2X 76.58(10) . . y
N2 W2 P2 88.3(3) . . y
W1 W2 P2 93.47(6) . . y
Cl4 W2 P2 156.61(9) . . y
Cl3 W2 P2 76.58(10) . . y
C9 N1 C13 112.7(7) . . n
C9 N1 W1 136.0(6) . . n
C13 N1 W1 111.2(6) . . n
C17 N2 C21X 113.1(8) . . n
C17 N2 C21 113.1(8) . . n
C17 N2 W2 134.5(7) . . n
C21X N2 W2 112.2(6) . . n
C21 N2 W2 112.2(6) . . n
C1 P1 C3 106.6(7) . . n
C1 P1 W1 119.9(4) . . n
C3 P1 W1 105.5(5) . . n
C2 C1 P1 114.3(13) . . n
C4 C3 P1 115.3(13) . . n
C1X P1X C3X 107.9(12) . . n
C1X P1X W1 119.9(4) . . n
C3X P1X W1 118.5(15) . . n
C2X C1X P1X 113.4(13) . . n
C4X C3X P1X 113.7(22) . . n
C5 P2 C7 108.1(10) . . n
C5 P2 W2 120.1(4) . . n
C7 P2 W2 110.0(9) . . n
C6 C5 P2 118.8(11) . . n
C8 C7 P2 116.0(15) . . n
C5X P2X C7X 104.0(12) . . n
C5X P2X W2 120.1(4) . . n
C7X P2X W2 108.8(11) . . n
C6X C5X P2X 118.8(11) . . n
C8X C7X P2X 114.4(18) . . n
N1 C9 C10X 115.4(8) . . n
N1 C9 C10 115.4(8) . . n
C9 C10 C11 110.3(13) . . n
C12 C11 C10 113.0(18) . . n
C9 C10X C11X 118.3(14) . . n
C12X C11X C10X 110.9(20) . . n
N1 C13 C14 112.5(8) . . n
C15 C14 C13 110.7(9) . . n
C16 C15 C14 112.9(11) . . n
N2 C17 C18 115.2(9) . . n
C19 C18 C17 114.8(11) . . n
C20 C19 C18 116.2(14) . . n
N2 C21 C22 107.7(11) . . n
C23 C22 C21 113.0(17) . . n
C22 C23 C24 108.0(22) . . n
N2 C21X C22X 122.5(23) . . n
C23X C22X C21X 110.7(27) . . n
C22X C23X C24X 104.7(31) . . n

loop_
_geom_bond_atom_site_label_1
_geom_bond_atom_site_label_2
_geom_bond_distance
_geom_bond_site_symmetry_2
_geom_bond_publ_flag
W1 N1 1.906(8) . y
W1 W2 2.3212(6) . y
W1 Cl1 2.394(3) . y
W1 Cl2 2.424(3) . y
W1 P1X 2.499(3) . y
W1 P1 2.499(3) . y
W2 N2 1.908(8) . y
W2 Cl4 2.387(3) . y
W2 Cl3 2.431(3) . y
W2 P2X 2.507(3) . y
W2 P2 2.507(3) . y
N1 C9 1.475(11) . n
N1 C13 1.488(10) . n
N2 C17 1.477(12) . n
N2 C21X 1.492(12) . n
N2 C21 1.492(12) . n
P1 C1 1.829(12) . n
P1 C3 1.861(15) . n
C1 C2 1.53(2) . n
C3 C4 1.53(2) . n
P1X C1X 1.829(12) . n
P1X C3X 1.84(2) . n
C1X C2X 1.55(2) . n
C3X C4X 1.55(3) . n
P2 C5 1.797(12) . n
P2 C7 1.81(2) . n
C5 C6 1.52(2) . n
C7 C8 1.53(2) . n
P2X C5X 1.797(12) . n
P2X C7X 1.84(2) . n
C5X C6X 1.52(2) . n
C7X C8X 1.55(2) . n
C9 C10X 1.514(13) . n
C9 C10 1.514(13) . n
C10 C11 1.53(2) . n
C11 C12 1.48(3) . n
C10X C11X 1.52(2) . n
C11X C12X 1.50(3) . n
C13 C14 1.535(13) . n
C14 C15 1.525(14) . n
C15 C16 1.49(2) . n
C17 C18 1.50(2) . n
C18 C19 1.50(2) . n
C19 C20 1.43(2) . n
C21 C22 1.58(2) . n
C22 C23 1.47(3) . n
C23 C24 1.52(3) . n
C21X C22X 1.56(3) . n
C22X C23X 1.49(3) . n
C23X C24X 1.54(4) . n

loop_
_geom_torsion_atom_site_label_1
_geom_torsion_atom_site_label_2
_geom_torsion_atom_site_label_3
_geom_torsion_atom_site_label_4
_geom_torsion
_geom_torsion_site_symmetry_1
_geom_torsion_site_symmetry_2
_geom_torsion_site_symmetry_3
_geom_torsion_site_symmetry_4
_geom_torsion_publ_flag
P1 W1 W2 P2 -134.07(10) . . . . y
P1 W1 W2 N2 136.9(3) . . . . y
P1 W1 W2 Cl3 -57.15(10) . . . . y
P1 W1 W2 Cl4 34.52(11) . . . . y
N1 W1 W2 P2 137.6(3) . . . . y
N1 W1 W2 N2 48.6(3) . . . . y
N1 W1 W2 Cl3 -145.4(3) . . . . y
N1 W1 W2 Cl4 -53.8(3) . . . . y
Cl1 W1 W2 P2 34.54(11) . . . . y
Cl1 W1 W2 N2 -54.5(3) . . . . y
Cl1 W1 W2 Cl3 111.46(10) . . . . y
Cl1 W1 W2 Cl4 -156.86(11) . . . . y
Cl2 W1 W2 P2 -57.33(11) . . . . y
Cl2 W1 W2 N2 -146.4(3) . . . . y
Cl2 W1 W2 Cl3 19.59(11) . . . . y
Cl2 W1 W2 Cl4 111.26(12) . . . . y
